data_5000352
_chemical_formula_moiety 'C19 H45 N1 O1 P2 Ru1'
_chemical_formula_sum 'C19 H45 N O P2 Ru'
_chemical_formula_weight 466.59
_space_group_IT_number 14
_symmetry_cell_setting monoclinic
_symmetry_space_group_name_Hall '-P 2ybc'
_symmetry_space_group_name_H-M 'P 1 21/c 1'
_cell_angle_alpha 90
_cell_angle_beta 92.918(8)
_cell_angle_gamma 90
_cell_formula_units_Z 2
_cell_length_a 7.9935(12)
_cell_length_b 8.9459(13)
_cell_length_c 16.605(2)
_cell_measurement_reflns_used 152
_cell_measurement_temperature 113
_cell_measurement_theta_max 16.51
_cell_measurement_theta_min 11.49
_cell_volume 1185.9(5)
_diffrn_ambient_temperature 113
_diffrn_detector_area_resol_mean ?
_diffrn_measured_fraction_theta_full 0
_diffrn_measured_fraction_theta_max 1
_diffrn_measurement_device_type 'refurbished Picker diffractometer'
_diffrn_measurement_method '\q/2\q scans'
_diffrn_radiation_type 'Mo K\a'
_diffrn_radiation_wavelength 0.71069
_diffrn_reflns_av_R_equivalents 0.027
_diffrn_reflns_limit_h_max 10
_diffrn_reflns_limit_h_min -10
_diffrn_reflns_limit_k_max 0
_diffrn_reflns_limit_k_min -11
_diffrn_reflns_limit_l_max 21
_diffrn_reflns_limit_l_min -21
_diffrn_reflns_number 5481
_diffrn_reflns_theta_full 0
_diffrn_reflns_theta_max 27.5383
_diffrn_reflns_theta_min 3.34986
_diffrn_standards_decay_% 0.2
_diffrn_standards_interval_count 300
_diffrn_standards_number 4
_exptl_absorpt_coefficient_mu 0.803
_exptl_absorpt_correction_T_max 0.924
_exptl_absorpt_correction_T_min 0.825
_exptl_absorpt_correction_type analytical
_exptl_absorpt_process_details Tompa
_exptl_crystal_colour black
_exptl_crystal_density_diffrn 1.307
_exptl_crystal_density_meas ?
_exptl_crystal_density_method 'not measured'
_exptl_crystal_description 'thin plate'
_exptl_crystal_F_000 496
_exptl_crystal_size_max .5
_exptl_crystal_size_mid .25
_exptl_crystal_size_min .10
_refine_diff_density_max 0.89
_refine_diff_density_min -0.04
_refine_ls_abs_structure_details none
_refine_ls_abs_structure_Flack ?
_refine_ls_extinction_coef -0.00000092(16)
_refine_ls_extinction_expression
;
Larson, A. C. (1967).  Acta Cryst. 23, p. 664.  Eq. (3)
;
_refine_ls_extinction_method Zachariasen
_refine_ls_goodness_of_fit_ref 0.7989
_refine_ls_hydrogen_treatment noref
_refine_ls_matrix_type full
_refine_ls_number_parameters 125
_refine_ls_number_reflns 2165
_refine_ls_R_factor_gt 0.0283
_refine_ls_shift/su_max 0.0352
_refine_ls_structure_factor_coef F
_refine_ls_weighting_details w^-1^=\s^2^(F)+(.07F)^2^
_refine_ls_weighting_scheme calc
_refine_ls_wR_factor_ref 0.0319
_reflns_number_gt 2165
_reflns_number_total 2743
_reflns_threshold_expression F^2^>2.0\s(F^2^)
_cod_original_sg_symbol_H-M 'P 21/c'
_cod_original_formula_sum 'C19 H45 N1 O1 P2 Ru1'
_cod_database_code 5000352

loop_
_symmetry_equiv_pos_as_xyz
x,y,z
-x,1/2+y,1/2-z
x,1/2-y,1/2+z
-x,-y,-z

loop_
_atom_site_label
_atom_site_type_symbol
_atom_site_fract_x
_atom_site_fract_y
_atom_site_fract_z
_atom_site_U_iso_or_equiv
_atom_site_adp_type
_atom_site_occupancy
_atom_site_disorder_group
_atom_site_disorder_assembly
RU1 RU 0 0 0 0.01698(10) Uani 1 0 .
P2 P 0.12948(9) 0.16664(9) 0.09620(4) 0.01587(19) Uani 1 0 .
C3 C 0.2829(4) 0.0761(4) 0.16843(18) 0.0251(9) Uani 1 0 .
C4 C 0.4334(5) 0.0142(5) 0.1250(2) 0.0508(14) Uani 1 0 .
C5 C 0.3420(4) 0.1630(4) 0.2435(2) 0.0379(11) Uani 1 0 .
C6 C 0.2291(3) 0.3302(3) 0.04963(17) 0.0211(8) Uani 1 0 .
C7 C 0.3466(4) 0.2869(4) -0.0164(2) 0.0324(10) Uani 1 0 .
C8 C 0.3115(5) 0.4449(4) 0.1063(2) 0.0355(11) Uani 1 0 .
C9 C -0.0224(3) 0.2523(3) 0.16323(16) 0.0193(8) Uani 1 0 .
C10 C -0.1496(4) 0.3497(4) 0.11655(19) 0.0305(10) Uani 1 0 .
C11 C -0.1133(4) 0.1305(4) 0.20847(18) 0.0280(9) Uani 1 0 .
C12 C 0.077(2) -0.1986(17) 0.0810(10) 0.040(6) Uani 0.5 0 .
N13 N 0.0287(13) -0.1544(12) 0.0710(8) 0.026(3) Uani 0.5 0 .
O14 O 0.0393(12) -0.2455(8) 0.1118(4) 0.054(3) Uani 0.5 0 .
H1 H 0.2268 -0.0102 0.1878 0.0385 Uiso 1 0 .
H2 H 0.5112 -0.0285 0.1639 0.0588 Uiso 1 0 .
H3 H 0.3967 -0.0597 0.0875 0.0588 Uiso 1 0 .
H4 H 0.4857 0.0936 0.0981 0.0588 Uiso 1 0 .
H5 H 0.4206 0.1036 0.275 0.0492 Uiso 1 0 .
H6 H 0.3955 0.2524 0.228 0.0492 Uiso 1 0 .
H7 H 0.2497 0.1859 0.2747 0.0492 Uiso 1 0 .
H8 H 0.1392 0.3822 0.0224 0.0337 Uiso 1 0 .
H9 H 0.2996 0.2048 -0.0465 0.0445 Uiso 1 0 .
H10 H 0.3595 0.3693 -0.0515 0.0445 Uiso 1 0 .
H11 H 0.4521 0.2588 0.0073 0.0445 Uiso 1 0 .
H12 H 0.4216 0.4117 0.1226 0.0481 Uiso 1 0 .
H13 H 0.3191 0.538 0.0792 0.0481 Uiso 1 0 .
H14 H 0.2477 0.4564 0.1524 0.0481 Uiso 1 0 .
H15 H 0.038 0.3135 0.2015 0.0322 Uiso 1 0 .
H16 H -0.0943 0.4338 0.0948 0.0431 Uiso 1 0 .
H17 H -0.2017 0.2933 0.0736 0.0431 Uiso 1 0 .
H18 H -0.232 0.3832 0.1515 0.0431 Uiso 1 0 .
H19 H -0.1997 0.1748 0.2379 0.0408 Uiso 1 0 .
H20 H -0.1615 0.0607 0.171 0.0408 Uiso 1 0 .
H21 H -0.0364 0.081 0.2447 0.0408 Uiso 1 0 .

loop_
_atom_type_symbol
_atom_type_description
_atom_type_scat_dispersion_real
_atom_type_scat_dispersion_imag
_atom_type_scat_source
RU Ru -1.42 0.836 'International Tables Vol. IV (1974) Table 2.2B'
P P 0.09 0.095 'International Tables Vol. IV (1974) Table 2.2B'
O O 0.008 0.006 'International Tables Vol. IV (1974) Table 2.2B'
N N 0.004 0.003 'International Tables Vol. IV (1974) Table 2.2B'
C C 0.002 0.002 'International Tables Vol. IV (1974) Table 2.2B'
H H 0 0 'International Tables Vol. IV (1974) Table 2.2B'
